data_7058700
loop_
_publ_author_name
'Pog\'any, Luk\'a\<s'
'Brach\<nakov\'a, Barbora'
'Mas\'arov\'a, Petra'
'Moncol, J\'an'
'Pavlik, J\'an'
'G\'al, Miroslav'
'Maz\'ur, Milan'
'Herchel, Radovan'
'Nemec, Ivan'
'\<Salitro\<s, Ivan'

_publ_section_title
;
 Impact of the Schiff base ligand substituents on the solid state and
 solution properties of eleven iron(iii) complexes
;
_journal_issue 35
_journal_name_full 'New Journal of Chemistry'
_journal_page_first 13916
_journal_paper_doi 10.1039/C9NJ03087E
_journal_volume 43
_journal_year 2019
_chemical_formula_moiety '2(C23 H27 Br2 Cl Fe N3 O4), 2(H2 O)'
_chemical_formula_sum 'C46 H58 Br4 Cl2 Fe2 N6 O10'
_chemical_formula_weight 1357.22
_space_group_crystal_system monoclinic
_space_group_IT_number 14
_space_group_name_Hall '-P 2ybc'
_space_group_name_H-M_alt 'P 1 21/c 1'
_symmetry_space_group_name_Hall '-P 2ybc'
_symmetry_space_group_name_H-M 'P 1 21/c 1'
_atom_sites_solution_hydrogens mixed
_atom_sites_solution_primary direct
_audit_creation_date 2018-12-11
_audit_creation_method
;
Olex2 1.2
(compiled 2017.08.10 svn.r3458 for OlexSys, GUI svn.r5506)
;
_audit_update_record
;
2019-01-18 deposited with the CCDC.    2019-07-29 downloaded from the CCDC.
;
_cell_angle_alpha 90
_cell_angle_beta 99.7690(10)
_cell_angle_gamma 90
_cell_formula_units_Z 4
_cell_length_a 18.8416(3)
_cell_length_b 27.6317(4)
_cell_length_c 11.0612(2)
_cell_measurement_reflns_used 17701
_cell_measurement_temperature 293
_cell_measurement_theta_max 29.47
_cell_measurement_theta_min 2.64
_cell_volume 5675.24(16)
_computing_cell_refinement CrysAlisPro
_computing_molecular_graphics 'Olex2 (Dolomanov et al., 2009)'
_computing_publication_material 'Olex2 (Dolomanov et al., 2009)'
_computing_structure_refinement 'ShelXL (Sheldrick, 2015)'
_computing_structure_solution 'ShelXS-1997 (Sheldrick, 2008)'
_diffrn_ambient_temperature 293
_diffrn_detector_area_resol_mean 8
_diffrn_measured_fraction_theta_full 0.999
_diffrn_measured_fraction_theta_max 0.999
_diffrn_measurement_device_type 'Xcalibur, Sapphire2, large Be window'
_diffrn_measurement_method '\w scans'
_diffrn_radiation_monochromator graphite
_diffrn_radiation_type MoK\a
_diffrn_radiation_wavelength 0.71073
_diffrn_reflns_av_R_equivalents 0.0556
_diffrn_reflns_av_unetI/netI 0.0337
_diffrn_reflns_Laue_measured_fraction_full 0.999
_diffrn_reflns_Laue_measured_fraction_max 0.999
_diffrn_reflns_limit_h_max 23
_diffrn_reflns_limit_h_min -23
_diffrn_reflns_limit_k_max 34
_diffrn_reflns_limit_k_min -34
_diffrn_reflns_limit_l_max 13
_diffrn_reflns_limit_l_min -13
_diffrn_reflns_number 93372
_diffrn_reflns_point_group_measured_fraction_full 0.999
_diffrn_reflns_point_group_measured_fraction_max 0.999
_diffrn_reflns_theta_full 25.242
_diffrn_reflns_theta_max 26.371
_diffrn_reflns_theta_min 2.643
_diffrn_source 'fine-focus sealed tube'
_exptl_absorpt_coefficient_mu 3.478
_exptl_absorpt_correction_T_max 0.6777
_exptl_absorpt_correction_T_min 0.265
_exptl_absorpt_correction_type multi-scan
_exptl_absorpt_process_details 'CrysAlisPro, Rigaku Oxford Diffraction'
_exptl_crystal_colour 'dark red'
_exptl_crystal_colour_modifier dark
_exptl_crystal_colour_primary red
_exptl_crystal_density_diffrn 1.588
_exptl_crystal_description plate
_exptl_crystal_F_000 2728
_exptl_crystal_size_max 0.552
_exptl_crystal_size_mid 0.459
_exptl_crystal_size_min 0.111
_refine_diff_density_max 0.599
_refine_diff_density_min -0.546
_refine_diff_density_rms 0.062
_refine_ls_extinction_method none
_refine_ls_goodness_of_fit_ref 1.062
_refine_ls_hydrogen_treatment constr
_refine_ls_matrix_type full
_refine_ls_number_parameters 637
_refine_ls_number_reflns 11592
_refine_ls_number_restraints 0
_refine_ls_restrained_S_all 1.062
_refine_ls_R_factor_all 0.0672
_refine_ls_R_factor_gt 0.0391
_refine_ls_shift/su_max 0.001
_refine_ls_shift/su_mean 0.000
_refine_ls_structure_factor_coef Fsqd
_refine_ls_weighting_details 'w=1/[\s^2^(Fo^2^)+(0.0405P)^2^+1.4684P] where P=(Fo^2^+2Fc^2^)/3'
_refine_ls_weighting_scheme calc
_refine_ls_wR_factor_gt 0.0847
_refine_ls_wR_factor_ref 0.0908
_reflns_Friedel_coverage 0.000
_reflns_number_gt 8177
_reflns_number_total 11592
_reflns_threshold_expression 'I > 2\s(I)'
_cod_data_source_file c9nj03087e4.cif
_cod_data_source_block 10_293K
_cod_depositor_comments 'Adding full bibliography for 7058691--7058703.cif.'
_cod_database_code 7058700
_shelx_shelxl_version_number 2018/3
_shelx_space_group_comment
;
The symmetry employed for this shelxl refinement is uniquely defined
by the following loop, which should always be used as a source of
symmetry information in preference to the above space-group names.
They are only intended as comments.
;
_shelx_estimated_absorpt_t_max 0.699
_shelx_estimated_absorpt_t_min 0.250
_olex2_refinement_description
;
1. Fixed Uiso
 At 1.2 times of:
  All C(H) groups, All C(H,H) groups
 At 1.5 times of:
  All C(H,H,H) groups, All O(H,H) groups
2.a Riding coordinates:
 O1W(H1WA,H1WB), O2W(H2WA,H2WB)
2.b Secondary CH2 refined with riding coordinates:
 C1(H1A,H1B), C2(H2A,H2B), C3(H3A,H3B), C4(H4A,H4B), C5(H5A,H5B), C6(H6A,H6B),
 C24(H24A,H24B), C25(H25A,H25B), C26(H26A,H26B), C27(H27A,H27B), C28(H28A,H28B),
  C29(H29A,H29B)
2.c Aromatic/amide H refined with riding coordinates:
 C7(H7), C10(H10), C11(H11), C14(H14), C17(H17), C18(H18), C30(H30), C33(H33),
 C34(H34), C37(H37), C40(H40), C41(H41)
2.d Idealised Me refined as rotating group:
 C21(H21A,H21B,H21C), C22(H22A,H22B,H22C), C23(H23A,H23B,H23C), C44(H44A,H44B,
 H44C), C45(H45A,H45B,H45C), C46(H46A,H46B,H46C)
;
_olex2_submission_special_instructions 'No special instructions were received'

loop_
_space_group_symop_operation_xyz
'x, y, z'
'-x, y+1/2, -z+1/2'
'-x, -y, -z'
'x, -y-1/2, z-1/2'

loop_
_atom_site_label
_atom_site_type_symbol
_atom_site_fract_x
_atom_site_fract_y
_atom_site_fract_z
_atom_site_U_iso_or_equiv
_atom_site_adp_type
_atom_site_occupancy
_atom_site_site_symmetry_order
_atom_site_calc_flag
_atom_site_refinement_flags_posn
Br1 Br 0.39647(2) 0.23872(2) 0.34831(4) 0.07315(13) Uani 1 1 d .
Br2 Br -0.00559(2) 0.41346(2) 0.17538(4) 0.09695(17) Uani 1 1 d .
Fe1 Fe 0.28101(2) 0.40321(2) 0.03998(3) 0.03440(10) Uani 1 1 d .
Cl2 Cl 0.28678(5) 0.40462(3) -0.16862(7) 0.0549(2) Uani 1 1 d .
O1 O 0.22569(10) 0.34411(6) 0.02262(17) 0.0411(5) Uani 1 1 d .
O2 O 0.27672(10) 0.40516(6) 0.21785(16) 0.0355(4) Uani 1 1 d .
O3 O 0.11034(13) 0.29594(9) 0.0478(3) 0.0761(7) Uani 1 1 d .
O4 O 0.29405(12) 0.36013(7) 0.42792(18) 0.0511(5) Uani 1 1 d .
N1 N 0.37190(12) 0.35925(8) 0.0887(2) 0.0367(5) Uani 1 1 d .
N2 N 0.34832(13) 0.47156(8) 0.0614(2) 0.0401(6) Uani 1 1 d .
N3 N 0.18991(13) 0.44848(8) 0.0302(2) 0.0414(6) Uani 1 1 d .
C1 C 0.44186(15) 0.37214(10) 0.0573(3) 0.0468(7) Uani 1 1 d .
H1A H 0.439359 0.369177 -0.030715 0.056 Uiso 1 1 calc R
H1B H 0.477841 0.349457 0.096512 0.056 Uiso 1 1 calc R
C2 C 0.46526(16) 0.42313(11) 0.0962(3) 0.0536(8) Uani 1 1 d .
H2A H 0.463605 0.426590 0.182989 0.064 Uiso 1 1 calc R
H2B H 0.514974 0.427284 0.085773 0.064 Uiso 1 1 calc R
C3 C 0.42085(16) 0.46332(11) 0.0276(3) 0.0507(8) Uani 1 1 d .
H3A H 0.448077 0.493192 0.041060 0.061 Uiso 1 1 calc R
H3B H 0.414410 0.456185 -0.059451 0.061 Uiso 1 1 calc R
C4 C 0.31559(18) 0.51155(10) -0.0219(3) 0.0528(8) Uani 1 1 d .
H4A H 0.315980 0.501545 -0.105815 0.063 Uiso 1 1 calc R
H4B H 0.346591 0.539687 -0.006324 0.063 Uiso 1 1 calc R
C5 C 0.23960(19) 0.52707(11) -0.0123(3) 0.0584(9) Uani 1 1 d .
H5A H 0.228467 0.556323 -0.060245 0.070 Uiso 1 1 calc R
H5B H 0.238032 0.535071 0.072620 0.070 Uiso 1 1 calc R
C6 C 0.18124(18) 0.48971(11) -0.0551(3) 0.0537(8) Uani 1 1 d .
H6A H 0.134082 0.504158 -0.057756 0.064 Uiso 1 1 calc R
H6B H 0.185033 0.478706 -0.137071 0.064 Uiso 1 1 calc R
C7 C 0.36755(15) 0.31893(10) 0.1449(2) 0.0389(6) Uani 1 1 d .
H7 H 0.410610 0.302734 0.171772 0.047 Uiso 1 1 calc R
C8 C 0.30295(15) 0.29621(9) 0.1706(2) 0.0370(6) Uani 1 1 d .
C9 C 0.30598(18) 0.25796(10) 0.2551(3) 0.0462(7) Uani 1 1 d .
C10 C 0.2462(2) 0.23344(11) 0.2744(3) 0.0583(9) Uani 1 1 d .
H10 H 0.249727 0.208931 0.332699 0.070 Uiso 1 1 calc R
C11 C 0.1801(2) 0.24547(11) 0.2060(3) 0.0624(9) Uani 1 1 d .
H11 H 0.139295 0.228540 0.218553 0.075 Uiso 1 1 calc R
C12 C 0.17329(17) 0.28151(11) 0.1209(3) 0.0516(8) Uani 1 1 d .
C13 C 0.23467(15) 0.30880(9) 0.1029(2) 0.0385(7) Uani 1 1 d .
C14 C 0.14255(16) 0.44231(10) 0.0981(3) 0.0447(7) Uani 1 1 d .
H14 H 0.100319 0.460233 0.079792 0.054 Uiso 1 1 calc R
C15 C 0.14911(15) 0.40971(10) 0.2013(3) 0.0413(7) Uani 1 1 d .
C16 C 0.08945(17) 0.39671(13) 0.2549(3) 0.0554(8) Uani 1 1 d .
C17 C 0.0965(2) 0.37104(14) 0.3607(3) 0.0702(10) Uani 1 1 d .
H17 H 0.055743 0.361779 0.392079 0.084 Uiso 1 1 calc R
C18 C 0.16489(19) 0.35851(12) 0.4225(3) 0.0606(9) Uani 1 1 d .
H18 H 0.169627 0.341885 0.496535 0.073 Uiso 1 1 calc R
C19 C 0.22508(17) 0.37052(10) 0.3749(3) 0.0434(7) Uani 1 1 d .
C20 C 0.21861(15) 0.39538(9) 0.2612(2) 0.0370(6) Uani 1 1 d .
C21 C 0.0465(2) 0.27266(19) 0.0676(6) 0.133(2) Uani 1 1 d .
H21A H 0.048395 0.239071 0.046247 0.199 Uiso 1 1 calc GR
H21B H 0.005747 0.287597 0.017607 0.199 Uiso 1 1 calc GR
H21C H 0.041963 0.275507 0.152486 0.199 Uiso 1 1 calc GR
C22 C 0.3056(2) 0.33253(12) 0.5391(3) 0.0650(10) Uani 1 1 d .
H22A H 0.288917 0.350607 0.602912 0.098 Uiso 1 1 calc GR
H22B H 0.356068 0.325888 0.562599 0.098 Uiso 1 1 calc GR
H22C H 0.279548 0.302592 0.526364 0.098 Uiso 1 1 calc GR
C23 C 0.35946(18) 0.48955(11) 0.1890(3) 0.0532(8) Uani 1 1 d .
H23A H 0.380499 0.464422 0.243531 0.080 Uiso 1 1 calc GR
H23B H 0.314005 0.498908 0.209974 0.080 Uiso 1 1 calc GR
H23C H 0.391128 0.517005 0.196463 0.080 Uiso 1 1 calc GR
Br3 Br 0.51838(2) 0.60813(2) 0.26883(4) 0.07302(13) Uani 1 1 d .
Br4 Br 0.09551(2) 0.75549(2) 0.23735(4) 0.07179(12) Uani 1 1 d .
Fe2 Fe 0.26707(2) 0.60134(2) 0.51521(3) 0.03622(10) Uani 1 1 d .
Cl1 Cl 0.29456(5) 0.60175(3) 0.73157(7) 0.0566(2) Uani 1 1 d .
O5 O 0.24859(10) 0.60001(6) 0.33536(16) 0.0373(4) Uani 1 1 d .
O6 O 0.31113(10) 0.66490(6) 0.51400(16) 0.0390(4) Uani 1 1 d .
O7 O 0.19877(11) 0.64055(7) 0.12369(18) 0.0507(5) Uani 1 1 d .
O8 O 0.40853(11) 0.71704(8) 0.4356(2) 0.0578(6) Uani 1 1 d .
N4 N 0.35978(12) 0.56296(8) 0.4938(2) 0.0396(5) Uani 1 1 d .
N5 N 0.21080(13) 0.52956(8) 0.5214(2) 0.0435(6) Uani 1 1 d .
N6 N 0.16982(12) 0.64041(8) 0.5039(2) 0.0411(6) Uani 1 1 d .
C24 C 0.38511(18) 0.52239(11) 0.5763(3) 0.0553(8) Uani 1 1 d .
H24A H 0.391646 0.533189 0.660860 0.066 Uiso 1 1 calc R
H24B H 0.431120 0.510867 0.559612 0.066 Uiso 1 1 calc R
C25 C 0.33040(19) 0.48179(11) 0.5566(3) 0.0622(9) Uani 1 1 d .
H25A H 0.351111 0.453647 0.601834 0.075 Uiso 1 1 calc R
H25B H 0.321813 0.473333 0.470256 0.075 Uiso 1 1 calc R
C26 C 0.25861(19) 0.49269(11) 0.5949(3) 0.0580(9) Uani 1 1 d .
H26A H 0.231907 0.462604 0.592779 0.070 Uiso 1 1 calc R
H26B H 0.267935 0.503498 0.679545 0.070 Uiso 1 1 calc R
C27 C 0.14662(18) 0.53391(11) 0.5833(3) 0.0561(9) Uani 1 1 d .
H27A H 0.163274 0.541871 0.668867 0.067 Uiso 1 1 calc R
H27B H 0.123400 0.502519 0.581017 0.067 Uiso 1 1 calc R
C28 C 0.09056(18) 0.57101(11) 0.5303(3) 0.0589(9) Uani 1 1 d .
H28A H 0.045750 0.563498 0.558384 0.071 Uiso 1 1 calc R
H28B H 0.082037 0.568040 0.441670 0.071 Uiso 1 1 calc R
C29 C 0.11059(17) 0.62311(11) 0.5638(3) 0.0532(8) Uani 1 1 d .
H29A H 0.068775 0.643590 0.539684 0.064 Uiso 1 1 calc R
H29B H 0.124800 0.625658 0.652097 0.064 Uiso 1 1 calc R
C30 C 0.39552(15) 0.57358(10) 0.4092(3) 0.0406(7) Uani 1 1 d .
H30 H 0.441279 0.560254 0.414729 0.049 Uiso 1 1 calc R
C31 C 0.37060(15) 0.60475(9) 0.3051(2) 0.0364(6) Uani 1 1 d .
C32 C 0.41763(16) 0.62017(11) 0.2267(3) 0.0459(7) Uani 1 1 d .
C33 C 0.39344(18) 0.64354(11) 0.1191(3) 0.0547(8) Uani 1 1 d .
H33 H 0.426029 0.654368 0.070697 0.066 Uiso 1 1 calc R
C34 C 0.31991(18) 0.65122(11) 0.0816(3) 0.0510(8) Uani 1 1 d .
H34 H 0.303496 0.666715 0.007503 0.061 Uiso 1 1 calc R
C35 C 0.27165(16) 0.63603(10) 0.1535(3) 0.0408(7) Uani 1 1 d .
C36 C 0.29590(15) 0.61323(9) 0.2684(2) 0.0344(6) Uani 1 1 d .
C37 C 0.15983(16) 0.67990(10) 0.4427(3) 0.0419(7) Uani 1 1 d .
H37 H 0.113694 0.692979 0.431427 0.050 Uiso 1 1 calc R
C38 C 0.21326(15) 0.70602(9) 0.3896(2) 0.0375(6) Uani 1 1 d .
C39 C 0.19412(16) 0.74281(10) 0.3014(3) 0.0440(7) Uani 1 1 d .
C40 C 0.24389(19) 0.77011(10) 0.2569(3) 0.0512(8) Uani 1 1 d .
H40 H 0.229448 0.793692 0.197834 0.061 Uiso 1 1 calc R
C41 C 0.31658(18) 0.76241(10) 0.3006(3) 0.0515(8) Uani 1 1 d .
H41 H 0.350732 0.780946 0.269982 0.062 Uiso 1 1 calc R
C42 C 0.33881(16) 0.72803(10) 0.3878(3) 0.0418(7) Uani 1 1 d .
C43 C 0.28750(15) 0.69815(9) 0.4326(2) 0.0368(6) Uani 1 1 d .
C44 C 0.1716(2) 0.66561(13) 0.0122(3) 0.0679(10) Uani 1 1 d .
H44A H 0.191878 0.697536 0.015103 0.102 Uiso 1 1 calc GR
H44B H 0.120066 0.667893 0.002764 0.102 Uiso 1 1 calc GR
H44C H 0.184461 0.648218 -0.055988 0.102 Uiso 1 1 calc GR
C45 C 0.46256(19) 0.73713(14) 0.3761(4) 0.0780(12) Uani 1 1 d .
H45A H 0.451797 0.730014 0.289964 0.117 Uiso 1 1 calc GR
H45B H 0.508430 0.723436 0.410150 0.117 Uiso 1 1 calc GR
H45C H 0.464087 0.771564 0.387789 0.117 Uiso 1 1 calc GR
C46 C 0.18686(19) 0.50991(11) 0.3956(3) 0.0550(8) Uani 1 1 d .
H46A H 0.160587 0.480410 0.400533 0.082 Uiso 1 1 calc GR
H46B H 0.228179 0.503549 0.357853 0.082 Uiso 1 1 calc GR
H46C H 0.156384 0.533117 0.347349 0.082 Uiso 1 1 calc GR
O1W O 0.43838(15) 0.40495(11) 0.4020(2) 0.0906(8) Uani 1 1 d .
H1WA H 0.466518 0.382906 0.385531 0.136 Uiso 1 1 d R
H1WB H 0.395638 0.394436 0.386081 0.136 Uiso 1 1 d R
O2W O 0.45280(14) 0.65934(10) 0.6700(2) 0.0853(8) Uani 1 1 d .
H2WA H 0.418836 0.644274 0.694569 0.128 Uiso 1 1 d R
H2WB H 0.434436 0.674354 0.605659 0.128 Uiso 1 1 d R

loop_
_atom_site_aniso_label
_atom_site_aniso_U_11
_atom_site_aniso_U_22
_atom_site_aniso_U_33
_atom_site_aniso_U_23
_atom_site_aniso_U_13
_atom_site_aniso_U_12
Br1 0.0878(3) 0.0652(2) 0.0649(2) 0.02793(19) 0.0082(2) 0.0135(2)
Br2 0.0473(2) 0.1618(5) 0.0854(3) 0.0122(3) 0.0216(2) 0.0053(2)
Fe1 0.0464(2) 0.0288(2) 0.0304(2) 0.00250(16) 0.01331(17) 0.00115(17)
Cl2 0.0891(6) 0.0472(4) 0.0315(4) 0.0029(3) 0.0190(4) 0.0054(4)
O1 0.0498(12) 0.0338(10) 0.0398(11) 0.0014(9) 0.0077(9) -0.0052(9)
O2 0.0441(11) 0.0357(10) 0.0297(10) 0.0020(8) 0.0148(8) -0.0017(8)
O3 0.0497(14) 0.0707(16) 0.106(2) 0.0101(15) 0.0078(14) -0.0158(12)
O4 0.0667(15) 0.0531(13) 0.0364(11) 0.0127(9) 0.0168(10) 0.0023(11)
N1 0.0449(13) 0.0340(13) 0.0348(13) 0.0015(10) 0.0172(10) 0.0023(10)
N2 0.0571(15) 0.0290(12) 0.0389(13) 0.0036(10) 0.0213(11) -0.0016(11)
N3 0.0501(14) 0.0362(13) 0.0384(13) 0.0034(10) 0.0090(11) 0.0077(11)
C1 0.0459(17) 0.0461(18) 0.0549(19) 0.0049(14) 0.0267(15) 0.0036(14)
C2 0.0463(18) 0.0522(19) 0.067(2) 0.0010(16) 0.0241(16) -0.0088(15)
C3 0.062(2) 0.0395(17) 0.058(2) 0.0022(14) 0.0304(16) -0.0100(15)
C4 0.073(2) 0.0330(16) 0.057(2) 0.0087(14) 0.0241(17) -0.0031(15)
C5 0.084(2) 0.0358(17) 0.058(2) 0.0144(15) 0.0206(18) 0.0099(17)
C6 0.067(2) 0.0450(18) 0.0500(19) 0.0126(15) 0.0124(16) 0.0153(16)
C7 0.0484(17) 0.0338(15) 0.0359(15) -0.0003(12) 0.0110(13) 0.0053(13)
C8 0.0515(17) 0.0275(14) 0.0352(15) -0.0028(11) 0.0169(13) 0.0015(13)
C9 0.070(2) 0.0348(16) 0.0364(16) 0.0015(13) 0.0172(15) 0.0024(15)
C10 0.093(3) 0.0371(17) 0.052(2) 0.0043(15) 0.035(2) -0.0074(18)
C11 0.072(2) 0.0427(19) 0.079(3) 0.0022(18) 0.033(2) -0.0178(17)
C12 0.055(2) 0.0369(17) 0.066(2) -0.0025(15) 0.0204(17) -0.0108(15)
C13 0.0524(18) 0.0295(14) 0.0363(16) -0.0053(12) 0.0150(13) -0.0029(13)
C14 0.0449(17) 0.0454(17) 0.0450(17) -0.0030(14) 0.0111(14) 0.0070(14)
C15 0.0446(17) 0.0421(16) 0.0407(17) -0.0051(13) 0.0168(13) -0.0003(13)
C16 0.0452(18) 0.071(2) 0.054(2) -0.0028(17) 0.0184(15) -0.0010(16)
C17 0.063(2) 0.090(3) 0.066(2) 0.009(2) 0.035(2) -0.012(2)
C18 0.075(2) 0.065(2) 0.049(2) 0.0110(16) 0.0327(18) -0.0050(18)
C19 0.0571(19) 0.0408(16) 0.0362(16) 0.0015(13) 0.0189(15) 0.0017(14)
C20 0.0483(17) 0.0323(15) 0.0343(15) -0.0041(12) 0.0181(13) -0.0036(13)
C21 0.059(3) 0.122(4) 0.214(7) 0.044(4) 0.010(3) -0.028(3)
C22 0.095(3) 0.063(2) 0.0375(19) 0.0139(16) 0.0128(18) 0.006(2)
C23 0.073(2) 0.0394(17) 0.0508(19) -0.0074(14) 0.0199(17) -0.0119(15)
Br3 0.0493(2) 0.1068(3) 0.0669(2) 0.0118(2) 0.02132(18) 0.00081(19)
Br4 0.0623(2) 0.0746(3) 0.0754(3) 0.0227(2) 0.00282(19) 0.01887(19)
Fe2 0.0495(2) 0.0305(2) 0.0311(2) 0.00461(16) 0.01378(18) 0.00161(18)
Cl1 0.0919(6) 0.0469(4) 0.0323(4) 0.0039(3) 0.0146(4) -0.0001(4)
O5 0.0449(11) 0.0362(10) 0.0323(10) 0.0060(8) 0.0109(9) -0.0010(8)
O6 0.0475(11) 0.0315(10) 0.0382(11) 0.0058(8) 0.0074(9) -0.0010(9)
O7 0.0528(13) 0.0563(13) 0.0421(12) 0.0126(10) 0.0053(10) 0.0051(10)
O8 0.0497(13) 0.0571(14) 0.0666(15) 0.0119(11) 0.0099(11) -0.0116(11)
N4 0.0527(15) 0.0337(12) 0.0329(13) 0.0067(10) 0.0090(11) 0.0081(11)
N5 0.0647(16) 0.0317(12) 0.0384(13) 0.0023(10) 0.0207(12) -0.0058(11)
N6 0.0487(14) 0.0395(14) 0.0392(14) 0.0000(11) 0.0194(11) 0.0011(11)
C24 0.069(2) 0.0463(19) 0.0503(19) 0.0168(15) 0.0102(16) 0.0164(16)
C25 0.087(3) 0.0394(18) 0.062(2) 0.0195(16) 0.0193(19) 0.0168(18)
C26 0.090(3) 0.0350(17) 0.052(2) 0.0158(14) 0.0206(18) -0.0017(17)
C27 0.079(2) 0.0428(18) 0.054(2) 0.0048(15) 0.0321(18) -0.0168(17)
C28 0.060(2) 0.058(2) 0.065(2) -0.0028(17) 0.0301(17) -0.0116(17)
C29 0.060(2) 0.0493(19) 0.059(2) -0.0016(16) 0.0332(16) -0.0005(16)
C30 0.0448(16) 0.0383(16) 0.0394(17) -0.0026(13) 0.0092(14) 0.0065(13)
C31 0.0474(17) 0.0320(14) 0.0327(15) -0.0008(12) 0.0147(13) 0.0000(12)
C32 0.0488(18) 0.0466(17) 0.0450(18) -0.0005(14) 0.0156(14) -0.0023(14)
C33 0.063(2) 0.060(2) 0.048(2) 0.0088(16) 0.0279(17) -0.0079(17)
C34 0.068(2) 0.0508(18) 0.0358(17) 0.0112(14) 0.0147(16) -0.0005(16)
C35 0.0524(19) 0.0354(15) 0.0349(16) 0.0003(12) 0.0080(14) 0.0013(13)
C36 0.0504(17) 0.0255(13) 0.0293(14) -0.0028(11) 0.0121(13) 0.0006(12)
C37 0.0458(17) 0.0413(17) 0.0405(17) -0.0021(13) 0.0129(13) 0.0069(13)
C38 0.0488(17) 0.0298(14) 0.0354(16) -0.0007(12) 0.0117(13) 0.0036(13)
C39 0.0515(18) 0.0403(16) 0.0400(17) -0.0004(13) 0.0075(14) 0.0104(14)
C40 0.075(2) 0.0327(16) 0.0472(19) 0.0113(13) 0.0129(17) 0.0048(16)
C41 0.067(2) 0.0353(16) 0.056(2) 0.0057(14) 0.0197(17) -0.0104(15)
C42 0.0518(18) 0.0323(15) 0.0431(17) -0.0001(13) 0.0129(14) -0.0058(13)
C43 0.0519(17) 0.0265(14) 0.0334(15) -0.0011(12) 0.0113(13) 0.0011(13)
C44 0.073(2) 0.079(2) 0.048(2) 0.0215(18) -0.0026(18) 0.011(2)
C45 0.057(2) 0.084(3) 0.095(3) 0.010(2) 0.017(2) -0.024(2)
C46 0.080(2) 0.0407(17) 0.0470(19) -0.0077(14) 0.0193(17) -0.0113(16)
O1W 0.087(2) 0.110(2) 0.0751(19) 0.0030(16) 0.0158(15) 0.0070(16)
O2W 0.0725(17) 0.096(2) 0.0788(18) 0.0022(15) -0.0116(14) 0.0112(15)

loop_
_atom_type_symbol
_atom_type_description
_atom_type_scat_dispersion_real
_atom_type_scat_dispersion_imag
_atom_type_scat_source
C C 0.0033 0.0016 'International Tables Vol C Tables 4.2.6.8 and 6.1.1.4'
H H 0.0000 0.0000 'International Tables Vol C Tables 4.2.6.8 and 6.1.1.4'
Br Br -0.2901 2.4595 'International Tables Vol C Tables 4.2.6.8 and 6.1.1.4'
Cl Cl 0.1484 0.1585 'International Tables Vol C Tables 4.2.6.8 and 6.1.1.4'
Fe Fe 0.3463 0.8444 'International Tables Vol C Tables 4.2.6.8 and 6.1.1.4'
N N 0.0061 0.0033 'International Tables Vol C Tables 4.2.6.8 and 6.1.1.4'
O O 0.0106 0.0060 'International Tables Vol C Tables 4.2.6.8 and 6.1.1.4'

loop_
_geom_angle_atom_site_label_1
_geom_angle_atom_site_label_2
_geom_angle_atom_site_label_3
_geom_angle
O1 Fe1 Cl2 91.76(6)
O1 Fe1 O2 90.54(8)
O1 Fe1 N1 86.50(8)
O1 Fe1 N2 178.67(8)
O1 Fe1 N3 94.34(9)
O2 Fe1 Cl2 177.46(6)
O2 Fe1 N1 85.96(8)
O2 Fe1 N2 89.41(8)
O2 Fe1 N3 82.23(8)
N1 Fe1 Cl2 95.24(6)
N1 Fe1 N2 92.17(8)
N1 Fe1 N3 168.17(9)
N2 Fe1 Cl2 88.31(6)
N3 Fe1 Cl2 96.53(7)
N3 Fe1 N2 86.97(9)
C13 O1 Fe1 123.87(16)
C20 O2 Fe1 122.70(17)
C12 O3 C21 116.7(3)
C19 O4 C22 118.5(2)
C1 N1 Fe1 121.85(17)
C7 N1 Fe1 120.73(19)
C7 N1 C1 117.4(2)
C3 N2 Fe1 111.48(16)
C3 N2 C4 104.8(2)
C4 N2 Fe1 112.62(17)
C23 N2 Fe1 111.53(17)
C23 N2 C3 107.6(2)
C23 N2 C4 108.4(2)
C6 N3 Fe1 119.49(19)
C14 N3 Fe1 122.4(2)
C14 N3 C6 118.1(3)
N1 C1 H1A 109.0
N1 C1 H1B 109.0
N1 C1 C2 112.9(2)
H1A C1 H1B 107.8
C2 C1 H1A 109.0
C2 C1 H1B 109.0
C1 C2 H2A 108.4
C1 C2 H2B 108.4
H2A C2 H2B 107.5
C3 C2 C1 115.4(3)
C3 C2 H2A 108.4
C3 C2 H2B 108.4
N2 C3 C2 115.9(2)
N2 C3 H3A 108.3
N2 C3 H3B 108.3
C2 C3 H3A 108.3
C2 C3 H3B 108.3
H3A C3 H3B 107.4
N2 C4 H4A 108.0
N2 C4 H4B 108.0
N2 C4 C5 117.4(2)
H4A C4 H4B 107.2
C5 C4 H4A 108.0
C5 C4 H4B 108.0
C4 C5 H5A 108.5
C4 C5 H5B 108.5
C4 C5 C6 115.3(3)
H5A C5 H5B 107.5
C6 C5 H5A 108.5
C6 C5 H5B 108.5
N3 C6 C5 109.2(2)
N3 C6 H6A 109.8
N3 C6 H6B 109.8
C5 C6 H6A 109.8
C5 C6 H6B 109.8
H6A C6 H6B 108.3
N1 C7 H7 116.6
N1 C7 C8 126.8(3)
C8 C7 H7 116.6
C9 C8 C7 121.3(3)
C9 C8 C13 117.8(3)
C13 C8 C7 120.7(2)
C8 C9 Br1 120.0(2)
C10 C9 Br1 117.6(2)
C10 C9 C8 122.5(3)
C9 C10 H10 120.4
C9 C10 C11 119.1(3)
C11 C10 H10 120.4
C10 C11 H11 119.2
C12 C11 C10 121.6(3)
C12 C11 H11 119.2
O3 C12 C13 113.9(3)
C11 C12 O3 126.1(3)
C11 C12 C13 120.1(3)
O1 C13 C8 122.8(2)
O1 C13 C12 118.3(3)
C8 C13 C12 118.8(3)
N3 C14 H14 117.4
N3 C14 C15 125.2(3)
C15 C14 H14 117.4
C16 C15 C14 121.8(3)
C16 C15 C20 118.3(3)
C20 C15 C14 119.4(3)
C15 C16 Br2 119.9(2)
C17 C16 Br2 118.0(3)
C17 C16 C15 122.0(3)
C16 C17 H17 120.0
C16 C17 C18 119.9(3)
C18 C17 H17 120.0
C17 C18 H18 119.7
C19 C18 C17 120.5(3)
C19 C18 H18 119.7
O4 C19 C18 125.1(3)
O4 C19 C20 114.5(2)
C18 C19 C20 120.4(3)
O2 C20 C15 122.7(2)
O2 C20 C19 118.5(3)
C15 C20 C19 118.8(3)
O3 C21 H21A 109.5
O3 C21 H21B 109.5
O3 C21 H21C 109.5
H21A C21 H21B 109.5
H21A C21 H21C 109.5
H21B C21 H21C 109.5
O4 C22 H22A 109.5
O4 C22 H22B 109.5
O4 C22 H22C 109.5
H22A C22 H22B 109.5
H22A C22 H22C 109.5
H22B C22 H22C 109.5
N2 C23 H23A 109.5
N2 C23 H23B 109.5
N2 C23 H23C 109.5
H23A C23 H23B 109.5
H23A C23 H23C 109.5
H23B C23 H23C 109.5
O5 Fe2 Cl1 177.46(6)
O5 Fe2 N4 83.30(8)
O5 Fe2 N5 90.63(8)
O5 Fe2 N6 86.93(8)
O6 Fe2 Cl1 88.98(6)
O6 Fe2 O5 90.71(7)
O6 Fe2 N4 95.24(8)
O6 Fe2 N5 176.70(8)
O6 Fe2 N6 84.55(8)
N4 Fe2 Cl1 94.22(7)
N4 Fe2 N5 87.91(9)
N4 Fe2 N6 170.22(9)
N5 Fe2 Cl1 89.82(6)
N6 Fe2 Cl1 95.54(7)
N6 Fe2 N5 92.51(9)
C36 O5 Fe2 123.39(16)
C43 O6 Fe2 122.85(16)
C35 O7 C44 116.9(2)
C42 O8 C45 117.0(3)
C24 N4 Fe2 120.31(19)
C30 N4 Fe2 121.43(18)
C30 N4 C24 118.3(2)
C26 N5 Fe2 111.75(18)
C27 N5 Fe2 111.39(17)
C27 N5 C26 105.3(2)
C46 N5 Fe2 111.17(17)
C46 N5 C26 108.4(2)
C46 N5 C27 108.5(2)
C29 N6 Fe2 121.60(18)
C37 N6 Fe2 121.0(2)
C37 N6 C29 117.4(2)
N4 C24 H24A 109.8
N4 C24 H24B 109.8
N4 C24 C25 109.5(3)
H24A C24 H24B 108.2
C25 C24 H24A 109.8
C25 C24 H24B 109.8
C24 C25 H25A 108.4
C24 C25 H25B 108.4
C24 C25 C26 115.5(3)
H25A C25 H25B 107.5
C26 C25 H25A 108.4
C26 C25 H25B 108.4
N5 C26 C25 117.7(2)
N5 C26 H26A 107.9
N5 C26 H26B 107.9
C25 C26 H26A 107.9
C25 C26 H26B 107.9
H26A C26 H26B 107.2
N5 C27 H27A 108.2
N5 C27 H27B 108.2
N5 C27 C28 116.3(2)
H27A C27 H27B 107.4
C28 C27 H27A 108.2
C28 C27 H27B 108.2
C27 C28 H28A 108.6
C27 C28 H28B 108.6
C27 C28 C29 114.7(3)
H28A C28 H28B 107.6
C29 C28 H28A 108.6
C29 C28 H28B 108.6
N6 C29 C28 112.0(2)
N6 C29 H29A 109.2
N6 C29 H29B 109.2
C28 C29 H29A 109.2
C28 C29 H29B 109.2
H29A C29 H29B 107.9
N4 C30 H30 117.3
N4 C30 C31 125.3(3)
C31 C30 H30 117.3
C32 C31 C30 121.1(3)
C32 C31 C36 118.2(2)
C36 C31 C30 119.8(2)
C31 C32 Br3 120.1(2)
C33 C32 Br3 117.9(2)
C33 C32 C31 122.0(3)
C32 C33 H33 120.0
C32 C33 C34 120.0(3)
C34 C33 H33 120.0
C33 C34 H34 119.8
C35 C34 C33 120.3(3)
C35 C34 H34 119.8
O7 C35 C34 124.9(3)
O7 C35 C36 114.5(3)
C34 C35 C36 120.6(3)
O5 C36 C31 122.2(2)
O5 C36 C35 119.0(2)
C31 C36 C35 118.8(3)
N6 C37 H37 116.9
N6 C37 C38 126.2(3)
C38 C37 H37 116.9
C39 C38 C37 121.8(3)
C39 C38 C43 117.7(3)
C43 C38 C37 120.3(2)
C38 C39 Br4 120.5(2)
C40 C39 Br4 116.9(2)
C40 C39 C38 122.6(3)
C39 C40 H40 120.4
C39 C40 C41 119.3(3)
C41 C40 H40 120.4
C40 C41 H41 119.4
C42 C41 C40 121.2(3)
C42 C41 H41 119.4
O8 C42 C41 125.9(3)
O8 C42 C43 113.7(2)
C41 C42 C43 120.2(3)
O6 C43 C38 122.6(2)
O6 C43 C42 118.3(3)
C38 C43 C42 119.0(2)
O7 C44 H44A 109.5
O7 C44 H44B 109.5
O7 C44 H44C 109.5
H44A C44 H44B 109.5
H44A C44 H44C 109.5
H44B C44 H44C 109.5
O8 C45 H45A 109.5
O8 C45 H45B 109.5
O8 C45 H45C 109.5
H45A C45 H45B 109.5
H45A C45 H45C 109.5
H45B C45 H45C 109.5
N5 C46 H46A 109.5
N5 C46 H46B 109.5
N5 C46 H46C 109.5
H46A C46 H46B 109.5
H46A C46 H46C 109.5
H46B C46 H46C 109.5
H1WA O1W H1WB 108.5
H2WA O2W H2WB 106.7

loop_
_geom_bond_atom_site_label_1
_geom_bond_atom_site_label_2
_geom_bond_distance
Br1 C9 1.912(3)
Br2 C16 1.913(3)
Fe1 Cl2 2.3285(8)
Fe1 O1 1.9293(18)
Fe1 O2 1.9836(17)
Fe1 N1 2.094(2)
Fe1 N2 2.265(2)
Fe1 N3 2.112(2)
O1 C13 1.311(3)
O2 C20 1.296(3)
O3 C12 1.376(4)
O3 C21 1.414(5)
O4 C19 1.363(3)
O4 C22 1.432(3)
N1 C1 1.463(3)
N1 C7 1.285(3)
N2 C3 1.494(4)
N2 C4 1.503(3)
N2 C23 1.477(4)
N3 C6 1.471(4)
N3 C14 1.271(4)
C1 H1A 0.9700
C1 H1B 0.9700
C1 C2 1.517(4)
C2 H2A 0.9700
C2 H2B 0.9700
C2 C3 1.515(4)
C3 H3A 0.9700
C3 H3B 0.9700
C4 H4A 0.9700
C4 H4B 0.9700
C4 C5 1.516(4)
C5 H5A 0.9700
C5 H5B 0.9700
C5 C6 1.524(4)
C6 H6A 0.9700
C6 H6B 0.9700
C7 H7 0.9300
C7 C8 1.440(4)
C8 C9 1.405(4)
C8 C13 1.418(4)
C9 C10 1.362(4)
C10 H10 0.9300
C10 C11 1.383(5)
C11 H11 0.9300
C11 C12 1.362(5)
C12 C13 1.423(4)
C14 H14 0.9300
C14 C15 1.443(4)
C15 C16 1.403(4)
C15 C20 1.420(4)
C16 C17 1.356(5)
C17 H17 0.9300
C17 C18 1.397(5)
C18 H18 0.9300
C18 C19 1.370(4)
C19 C20 1.421(4)
C21 H21A 0.9600
C21 H21B 0.9600
C21 H21C 0.9600
C22 H22A 0.9600
C22 H22B 0.9600
C22 H22C 0.9600
C23 H23A 0.9600
C23 H23B 0.9600
C23 H23C 0.9600
Br3 C32 1.906(3)
Br4 C39 1.905(3)
Fe2 Cl1 2.3611(8)
Fe2 O5 1.9609(18)
Fe2 O6 1.9437(17)
Fe2 N4 2.091(2)
Fe2 N5 2.255(2)
Fe2 N6 2.112(2)
O5 C36 1.304(3)
O6 C43 1.310(3)
O7 C35 1.362(3)
O7 C44 1.431(3)
O8 C42 1.364(3)
O8 C45 1.416(4)
N4 C24 1.473(3)
N4 C30 1.276(3)
N5 C26 1.504(4)
N5 C27 1.492(4)
N5 C46 1.491(4)
N6 C29 1.471(4)
N6 C37 1.281(3)
C24 H24A 0.9700
C24 H24B 0.9700
C24 C25 1.514(5)
C25 H25A 0.9700
C25 H25B 0.9700
C25 C26 1.515(5)
C26 H26A 0.9700
C26 H26B 0.9700
C27 H27A 0.9700
C27 H27B 0.9700
C27 C28 1.517(4)
C28 H28A 0.9700
C28 H28B 0.9700
C28 C29 1.518(4)
C29 H29A 0.9700
C29 H29B 0.9700
C30 H30 0.9300
C30 C31 1.451(4)
C31 C32 1.407(4)
C31 C36 1.416(4)
C32 C33 1.362(4)
C33 H33 0.9300
C33 C34 1.393(4)
C34 H34 0.9300
C34 C35 1.371(4)
C35 C36 1.423(4)
C37 H37 0.9300
C37 C38 1.442(4)
C38 C39 1.413(4)
C38 C43 1.416(4)
C39 C40 1.359(4)
C40 H40 0.9300
C40 C41 1.389(4)
C41 H41 0.9300
C41 C42 1.368(4)
C42 C43 1.422(4)
C44 H44A 0.9600
C44 H44B 0.9600
C44 H44C 0.9600
C45 H45A 0.9600
C45 H45B 0.9600
C45 H45C 0.9600
C46 H46A 0.9600
C46 H46B 0.9600
C46 H46C 0.9600
O1W H1WA 0.8472
O1W H1WB 0.8460
O2W H2WA 0.8459
O2W H2WB 0.8455

loop_
_geom_hbond_atom_site_label_D
_geom_hbond_atom_site_label_H
_geom_hbond_atom_site_label_A
_geom_hbond_distance_DH
_geom_hbond_distance_HA
_geom_hbond_distance_DA
_geom_hbond_angle_DHA
_geom_hbond_site_symmetry_A
_geom_hbond_publ_flag
O1W H1WA O2W 0.85 2.09 2.924(4) 167.8 3_666 yes
O1W H1WB O4 0.85 2.25 3.046(4) 156.0 . yes
O2W H2WB O6 0.85 2.39 2.926(3) 122.3 . yes
O2W H2WB O8 0.85 2.20 3.038(3) 168.8 . yes

loop_
_geom_torsion_atom_site_label_1
_geom_torsion_atom_site_label_2
_geom_torsion_atom_site_label_3
_geom_torsion_atom_site_label_4
_geom_torsion
Br1 C9 C10 C11 -178.2(2)
Br2 C16 C17 C18 -179.3(3)
Fe1 O1 C13 C8 -34.8(3)
Fe1 O1 C13 C12 146.4(2)
Fe1 O2 C20 C15 -38.2(3)
Fe1 O2 C20 C19 143.7(2)
Fe1 N1 C1 C2 51.7(3)
Fe1 N1 C7 C8 6.6(4)
Fe1 N2 C3 C2 -56.1(3)
Fe1 N2 C4 C5 56.5(3)
Fe1 N3 C6 C5 -67.6(3)
Fe1 N3 C14 C15 10.1(4)
O3 C12 C13 O1 0.8(4)
O3 C12 C13 C8 -178.1(2)
O4 C19 C20 O2 0.9(4)
O4 C19 C20 C15 -177.3(2)
N1 C1 C2 C3 -67.9(3)
N1 C7 C8 C9 -165.9(3)
N1 C7 C8 C13 20.0(4)
N2 C4 C5 C6 -67.8(4)
N3 C14 C15 C16 -165.6(3)
N3 C14 C15 C20 23.1(4)
C1 N1 C7 C8 -171.5(3)
C1 C2 C3 N2 75.1(3)
C3 N2 C4 C5 177.9(3)
C4 N2 C3 C2 -178.2(3)
C4 C5 C6 N3 68.1(3)
C6 N3 C14 C15 -168.1(3)
C7 N1 C1 C2 -130.2(3)
C7 C8 C9 Br1 5.2(4)
C7 C8 C9 C10 -175.0(3)
C7 C8 C13 O1 -6.4(4)
C7 C8 C13 C12 172.5(3)
C8 C9 C10 C11 2.0(5)
C9 C8 C13 O1 179.4(2)
C9 C8 C13 C12 -1.7(4)
C9 C10 C11 C12 -0.6(5)
C10 C11 C12 O3 179.5(3)
C10 C11 C12 C13 -1.9(5)
C11 C12 C13 O1 -178.1(3)
C11 C12 C13 C8 3.0(4)
C13 C8 C9 Br1 179.40(19)
C13 C8 C9 C10 -0.8(4)
C14 N3 C6 C5 110.7(3)
C14 C15 C16 Br2 10.4(4)
C14 C15 C16 C17 -171.7(3)
C14 C15 C20 O2 -9.3(4)
C14 C15 C20 C19 168.9(3)
C15 C16 C17 C18 2.7(6)
C16 C15 C20 O2 179.1(3)
C16 C15 C20 C19 -2.8(4)
C16 C17 C18 C19 -2.2(6)
C17 C18 C19 O4 179.8(3)
C17 C18 C19 C20 -0.8(5)
C18 C19 C20 O2 -178.5(3)
C18 C19 C20 C15 3.3(4)
C20 C15 C16 Br2 -178.2(2)
C20 C15 C16 C17 -0.2(5)
C21 O3 C12 C11 3.3(6)
C21 O3 C12 C13 -175.5(4)
C22 O4 C19 C18 3.1(4)
C22 O4 C19 C20 -176.3(3)
C23 N2 C3 C2 66.5(3)
C23 N2 C4 C5 -67.4(3)
Br3 C32 C33 C34 177.1(2)
Br4 C39 C40 C41 179.9(2)
Fe2 O5 C36 C31 35.2(3)
Fe2 O5 C36 C35 -146.09(19)
Fe2 O6 C43 C38 38.9(3)
Fe2 O6 C43 C42 -142.4(2)
Fe2 N4 C24 C25 65.5(3)
Fe2 N4 C30 C31 -13.6(4)
Fe2 N5 C26 C25 -56.6(3)
Fe2 N5 C27 C28 56.0(3)
Fe2 N6 C29 C28 -51.7(3)
Fe2 N6 C37 C38 -8.9(4)
O7 C35 C36 O5 -1.7(4)
O7 C35 C36 C31 177.1(2)
O8 C42 C43 O6 1.3(4)
O8 C42 C43 C38 -179.9(2)
N4 C24 C25 C26 -66.9(4)
N4 C30 C31 C32 170.4(3)
N4 C30 C31 C36 -20.7(4)
N5 C27 C28 C29 -76.9(4)
N6 C37 C38 C39 165.5(3)
N6 C37 C38 C43 -19.8(4)
C24 N4 C30 C31 165.9(3)
C24 C25 C26 N5 68.4(4)
C26 N5 C27 C28 177.3(3)
C27 N5 C26 C25 -177.7(3)
C27 C28 C29 N6 69.5(4)
C29 N6 C37 C38 172.1(3)
C30 N4 C24 C25 -114.0(3)
C30 C31 C32 Br3 -9.1(4)
C30 C31 C32 C33 170.4(3)
C30 C31 C36 O5 10.6(4)
C30 C31 C36 C35 -168.1(2)
C31 C32 C33 C34 -2.4(5)
C32 C31 C36 O5 179.8(2)
C32 C31 C36 C35 1.1(4)
C32 C33 C34 C35 1.0(5)
C33 C34 C35 O7 -178.1(3)
C33 C34 C35 C36 1.4(4)
C34 C35 C36 O5 178.8(3)
C34 C35 C36 C31 -2.4(4)
C36 C31 C32 Br3 -178.20(19)
C36 C31 C32 C33 1.3(4)
C37 N6 C29 C28 127.3(3)
C37 C38 C39 Br4 -5.8(4)
C37 C38 C39 C40 175.2(3)
C37 C38 C43 O6 5.3(4)
C37 C38 C43 C42 -173.4(2)
C38 C39 C40 C41 -1.1(5)
C39 C38 C43 O6 -179.8(2)
C39 C38 C43 C42 1.5(4)
C39 C40 C41 C42 -0.3(5)
C40 C41 C42 O8 179.0(3)
C40 C41 C42 C43 2.2(5)
C41 C42 C43 O6 178.4(3)
C41 C42 C43 C38 -2.8(4)
C43 C38 C39 Br4 179.40(19)
C43 C38 C39 C40 0.4(4)
C44 O7 C35 C34 -3.8(4)
C44 O7 C35 C36 176.7(3)
C45 O8 C42 C41 -11.0(4)
C45 O8 C42 C43 165.9(3)
C46 N5 C26 C25 66.3(3)
C46 N5 C27 C28 -66.7(3)

loop_
_smtbx_masks_void_nr
_smtbx_masks_void_average_x
_smtbx_masks_void_average_y
_smtbx_masks_void_average_z
_smtbx_masks_void_volume
_smtbx_masks_void_count_electrons
_smtbx_masks_void_content
1 0.000 0.000 0.500 314.2 61.9 aceton
2 0.000 0.500 1.000 314.2 61.9 aceton
